data_4001757
loop_
_publ_author_name
'Jeong, Seok'
'Kim, Dongwook'
'Song, Xiaokai'
'Choi, Min'
'Park, Noejung'
'Lah, Myoung Soo'

_publ_section_title
;
 Postsynthetic Exchanges of the Pillaring Ligand in Three-Dimensional
 Metal--Organic Frameworks
;
_journal_issue 7
_journal_name_full 'Chemistry of Materials'
_journal_page_first 1047
_journal_paper_doi 10.1021/cm303624p
_journal_volume 25
_journal_year 2013
_chemical_formula_sum 'C31.67 H31.67 N4 Ni2 O12.67'
_chemical_formula_weight 788.36
_chemical_name_systematic
; 
 ? 
;
_space_group_IT_number 143
_symmetry_cell_setting hexagonal
_symmetry_space_group_name_Hall 'P 3'
_symmetry_space_group_name_H-M 'P 3'
_atom_sites_solution_hydrogens geom
_atom_sites_solution_primary direct
_atom_sites_solution_secondary difmap
_audit_creation_method SHELXL-97
_cell_angle_alpha 90.00
_cell_angle_beta 90.00
_cell_angle_gamma 120.00
_cell_formula_units_Z 3
_cell_length_a 16.586(5)
_cell_length_b 16.586(5)
_cell_length_c 18.124(7)
_cell_measurement_reflns_used 32591
_cell_measurement_temperature 173(2)
_cell_measurement_theta_max 24.99
_cell_measurement_theta_min 3.05
_cell_volume 4318(2)
_computing_cell_refinement 'RAPID AUTO software'
_computing_data_collection 'RAPID AUTO software'
_computing_data_reduction 'RAPID AUTO software'
_computing_molecular_graphics 'Diamond 3.1e,ORTEP3'
_computing_publication_material WinGX
_computing_structure_refinement 'Bruker SHELXTL'
_computing_structure_solution 'Bruker SHELXTL'
_diffrn_ambient_temperature 173(2)
_diffrn_measured_fraction_theta_full 0.994
_diffrn_measured_fraction_theta_max 0.994
_diffrn_measurement_device_type 'Image plate detector'
_diffrn_measurement_method 'omega scan'
_diffrn_radiation_monochromator graphite
_diffrn_radiation_source 'fine-focus sealed tube'
_diffrn_radiation_type MoK\a
_diffrn_radiation_wavelength 0.71073
_diffrn_reflns_av_R_equivalents 0.2427
_diffrn_reflns_av_sigmaI/netI 0.2714
_diffrn_reflns_limit_h_max 19
_diffrn_reflns_limit_h_min -19
_diffrn_reflns_limit_k_max 19
_diffrn_reflns_limit_k_min -18
_diffrn_reflns_limit_l_max 21
_diffrn_reflns_limit_l_min -21
_diffrn_reflns_number 32591
_diffrn_reflns_theta_full 24.99
_diffrn_reflns_theta_max 24.99
_diffrn_reflns_theta_min 3.05
_exptl_absorpt_coefficient_mu 0.696
_exptl_absorpt_correction_T_max 0.9400
_exptl_absorpt_correction_T_min 0.8909
_exptl_absorpt_correction_type multi-scan
_exptl_absorpt_process_details 'RAPID AUTO software'
_exptl_crystal_colour 'pale green'
_exptl_crystal_density_diffrn 0.910
_exptl_crystal_density_method 'not measured'
_exptl_crystal_description block
_exptl_crystal_F_000 1221
_exptl_crystal_size_max 0.17
_exptl_crystal_size_mid 0.13
_exptl_crystal_size_min 0.09
_platon_squeeze_details ' ?'
_refine_diff_density_max 1.368
_refine_diff_density_min -0.450
_refine_diff_density_rms 0.127
_refine_ls_abs_structure_details 'Flack H D (1983), Acta Cryst. A39, 876-881'
_refine_ls_abs_structure_Flack 0.47(4)
_refine_ls_extinction_method none
_refine_ls_goodness_of_fit_ref 0.877
_refine_ls_hydrogen_treatment constr
_refine_ls_matrix_type full
_refine_ls_number_parameters 321
_refine_ls_number_reflns 10006
_refine_ls_number_restraints 168
_refine_ls_restrained_S_all 0.891
_refine_ls_R_factor_all 0.2403
_refine_ls_R_factor_gt 0.1172
_refine_ls_shift/su_max 0.000
_refine_ls_shift/su_mean 0.000
_refine_ls_structure_factor_coef Fsqd
_refine_ls_weighting_details 'calc w=1/[\s^2^(Fo^2^)+(0.1271P)^2^+0.0000P] where P=(Fo^2^+2Fc^2^)/3'
_refine_ls_weighting_scheme calc
_refine_ls_wR_factor_gt 0.2531
_refine_ls_wR_factor_ref 0.3168
_reflns_number_gt 3155
_reflns_number_total 10006
_reflns_threshold_expression >2sigma(I)
_cod_data_source_file cm303624p_si_004.cif
_cod_data_source_block l12_013p3b
_cod_depositor_comments
;
The following automatic conversions were performed:

'_exptl_absorpt_correction_type' value 'Multi-scan' changed to
'multi-scan' according to
/home/saulius/struct/CIF-dictionaries/cif_core.dic dictionary named
'cif_core.dic' version 2.4.2 from 2011-04-26.

Automatic conversion script
Id: cif_fix_values 1891 2012-01-12 08:04:46Z andrius 
;
_cod_original_sg_symbol_H-M P3
_cod_database_code 4001757

loop_
_symmetry_equiv_pos_as_xyz
'x, y, z'
'-y, x-y, z'
'-x+y, -x, z'

loop_
_atom_site_label
_atom_site_type_symbol
_atom_site_fract_x
_atom_site_fract_y
_atom_site_fract_z
_atom_site_U_iso_or_equiv
_atom_site_adp_type
_atom_site_occupancy
_atom_site_symmetry_multiplicity
_atom_site_calc_flag
_atom_site_refinement_flags
_atom_site_disorder_assembly
_atom_site_disorder_group
Ni1 Ni 0.01190(16) 0.66692(17) 0.69581(13) 0.0706(9) Uani 1 1 d . . .
Ni2 Ni 0.01163(11) 0.66657(13) 0.31637(11) 0.0417(6) Uani 1 1 d . . .
O1 O -0.1157(7) 0.5525(7) 0.6950(7) 0.071(3) Uani 1 1 d U . .
O2 O -0.2262(8) 0.5893(9) 0.7075(9) 0.105(5) Uani 1 1 d U . .
O3 O -0.1458(8) 0.7481(9) 0.7041(9) 0.109(5) Uani 1 1 d U . .
O4 O 0.0018(7) 0.7828(7) 0.6959(7) 0.073(3) Uani 1 1 d U . .
O5 O 0.1588(8) 0.7420(8) 0.7004(8) 0.085(4) Uani 1 1 d U . .
O6 O 0.0834(6) 0.5921(7) 0.7041(7) 0.070(3) Uani 1 1 d U . .
C1 C -0.1968(15) 0.5307(14) 0.7038(13) 0.094(6) Uiso 1 1 d . . .
C2 C -0.2706(10) 0.4244(10) 0.7047(9) 0.059(4) Uiso 1 1 d . . .
C3 C -0.2430(11) 0.3573(11) 0.7072(10) 0.077(5) Uiso 1 1 d . . .
H3 H -0.1789 0.3758 0.7107 0.093 Uiso 1 1 calc R . .
C4 C -0.0559(15) 0.8055(15) 0.6981(13) 0.101(7) Uiso 1 1 d . . .
C5 C -0.0293(9) 0.9096(9) 0.7019(9) 0.049(4) Uiso 1 1 d . . .
C6 C -0.0926(9) 0.9348(9) 0.7029(9) 0.055(4) Uiso 1 1 d . . .
H6 H -0.1571 0.8902 0.7041 0.066 Uiso 1 1 calc R . .
C7 C 0.1597(11) 0.6670(12) 0.7016(10) 0.072(5) Uiso 1 1 d . . .
C8 C 0.2463(7) 0.6659(8) 0.7043(8) 0.031(3) Uiso 1 1 d . . .
C9 C 0.3326(9) 0.7486(9) 0.7044(9) 0.052(4) Uiso 1 1 d . . .
H9 H 0.3321 0.8057 0.7047 0.062 Uiso 1 1 calc R . .
O11 O -0.1141(5) 0.5516(5) 0.3176(6) 0.048(3) Uani 1 1 d U . .
O12 O -0.2264(7) 0.5862(8) 0.3072(8) 0.092(4) Uani 1 1 d U . .
O13 O -0.1472(7) 0.7482(8) 0.3087(8) 0.087(4) Uani 1 1 d U . .
O14 O 0.0003(6) 0.7811(5) 0.3166(6) 0.046(3) Uani 1 1 d U . .
O15 O 0.1592(7) 0.7427(7) 0.3107(8) 0.069(3) Uani 1 1 d U . .
O16 O 0.0824(6) 0.5910(7) 0.3103(7) 0.064(3) Uani 1 1 d U . .
C11 C -0.1984(10) 0.5291(9) 0.3153(9) 0.047(4) Uiso 1 1 d . . .
C12 C -0.2696(9) 0.4272(8) 0.3065(9) 0.046(4) Uiso 1 1 d . . .
C13 C -0.3588(7) 0.4007(7) 0.3093(7) 0.028(3) Uiso 1 1 d . . .
H13 H -0.3779 0.4458 0.3131 0.033 Uiso 1 1 calc R . .
C14 C -0.0596(11) 0.8034(11) 0.3130(11) 0.066(5) Uiso 1 1 d . . .
C15 C -0.0296(8) 0.9066(8) 0.3120(8) 0.037(3) Uiso 1 1 d . . .
C16 C 0.0650(8) 0.9731(8) 0.3138(8) 0.038(3) Uiso 1 1 d . . .
H16 H 0.1098 0.9535 0.3164 0.046 Uiso 1 1 calc R . .
C17 C 0.1588(9) 0.6648(9) 0.3113(8) 0.043(3) Uiso 1 1 d . . .
C18 C 0.2496(7) 0.6678(7) 0.3068(8) 0.030(3) Uiso 1 1 d . . .
C19 C 0.2509(7) 0.5846(7) 0.3063(7) 0.025(3) Uiso 1 1 d . . .
H19 H 0.1933 0.5276 0.3055 0.030 Uiso 1 1 calc R . .
N1 N 0.0132(7) 0.6674(7) 0.5815(8) 0.051(4) Uani 1 1 d DU . .
N2 N 0.0133(6) 0.6674(6) 0.4285(7) 0.042(3) Uani 1 1 d DU . .
C21 C -0.0677(13) 0.6666(15) 0.5482(11) 0.108(7) Uiso 1 1 d D . .
H21A H -0.0685 0.7233 0.5641 0.130 Uiso 1 1 calc R . .
H21B H -0.1250 0.6122 0.5673 0.130 Uiso 1 1 calc R . .
C22 C -0.0701(11) 0.6626(14) 0.4628(10) 0.096(6) Uiso 1 1 d D . .
H22A H -0.1258 0.6041 0.4471 0.115 Uiso 1 1 calc R . .
H22B H -0.0769 0.7150 0.4439 0.115 Uiso 1 1 calc R . .
C23 C 0.0124(13) 0.5860(11) 0.5468(9) 0.089(6) Uiso 1 1 d D . .
H23A H -0.0437 0.5288 0.5640 0.107 Uiso 1 1 calc R . .
H23B H 0.0674 0.5832 0.5646 0.107 Uiso 1 1 calc R . .
C24 C 0.0130(13) 0.5851(11) 0.4633(10) 0.096(6) Uiso 1 1 d D . .
H24A H 0.0688 0.5831 0.4463 0.115 Uiso 1 1 calc R . .
H24B H -0.0425 0.5275 0.4458 0.115 Uiso 1 1 calc R . .
C25 C 0.0979(11) 0.7468(11) 0.5481(8) 0.084(5) Uiso 1 1 d D . .
H25A H 0.1531 0.7445 0.5658 0.101 Uiso 1 1 calc R . .
H25B H 0.1033 0.8055 0.5665 0.101 Uiso 1 1 calc R . .
C26 C 0.1004(4) 0.7499(4) 0.4634(4) 0.088(5) Uiso 1 1 d D . .
H26A H 0.1566 0.7490 0.4461 0.106 Uiso 1 1 calc R . .
H26B H 0.1051 0.8089 0.4466 0.106 Uiso 1 1 calc R . .
N31 N 0.0065(4) 0.6695(4) 0.8142(4) 0.035(3) Uani 0.40 1 d PRU . 1
C31 C -0.0460(4) 0.5848(4) 0.8501(4) 0.017(6) Uiso 0.40 1 d PR . 1
H31 H -0.0809 0.5294 0.8222 0.021 Uiso 0.40 1 calc PR A 1
C32 C -0.0474(4) 0.5811(4) 0.9267(4) 0.004(5) Uiso 0.40 1 d PR . 1
H32 H -0.0833 0.5232 0.9512 0.005 Uiso 0.40 1 calc PR B 1
C33 C 0.0036(4) 0.6622(4) 0.9675(4) 0.10(2) Uiso 0.40 1 d PRD . 1
C34 C 0.0561(4) 0.7469(4) 0.9316(4) 0.070(13) Uiso 0.40 1 d PR . 1
H34 H 0.0910 0.8023 0.9595 0.084 Uiso 0.40 1 calc PR C 1
C35 C 0.0575(4) 0.7506(4) 0.8550(4) 0.058(10) Uiso 0.40 1 d PR . 1
H35 H 0.0934 0.8085 0.8305 0.070 Uiso 0.40 1 calc PR D 1
N41 N 0.0055(4) 0.6665(4) 0.1962(4) 0.018(3) Uani 0.40 1 d PRU . 1
C41 C 0.0624(4) 0.7488(4) 0.1585(4) 0.027(7) Uiso 0.40 1 d PR . 1
H41 H 0.1019 0.8041 0.1851 0.032 Uiso 0.40 1 calc PR E 1
C42 C 0.0613(4) 0.7502(4) 0.0818(4) 0.069(12) Uiso 0.40 1 d PR . 1
H42 H 0.1002 0.8065 0.0560 0.082 Uiso 0.40 1 calc PR F 1
C43 C 0.0034(4) 0.6693(4) 0.0428(4) 0.043(12) Uiso 0.40 1 d PR . 1
C44 C -0.0534(4) 0.5871(4) 0.0805(4) 0.036(8) Uiso 0.40 1 d PR . 1
H44 H -0.0930 0.5318 0.0539 0.044 Uiso 0.40 1 calc PR G 1
C45 C -0.0524(4) 0.5856(4) 0.1572(4) 0.013(6) Uiso 0.40 1 d PR . 1
H45 H -0.0913 0.5294 0.1830 0.016 Uiso 0.40 1 calc PR H 1
N32 N 0.0065(4) 0.6695(4) 0.8142(4) 0.035(3) Uani 0.30 1 d PDU . 2
C51 C -0.011(4) 0.5796(19) 0.8419(15) 0.072(15) Uiso 0.30 1 d PD . 2
H51A H 0.0348 0.5649 0.8192 0.086 Uiso 0.30 1 calc PR . 2
H51B H -0.0737 0.5308 0.8266 0.086 Uiso 0.30 1 calc PR . 2
C52 C -0.003(3) 0.5774(18) 0.9273(15) 0.027(9) Uiso 0.30 1 d PD . 2
H52A H -0.0592 0.5256 0.9502 0.033 Uiso 0.30 1 calc PR . 2
H52B H 0.0532 0.5756 0.9434 0.033 Uiso 0.30 1 calc PR . 2
C53 C 0.099(3) 0.740(5) 0.8352(19) 0.19(4) Uiso 0.30 1 d PD . 2
H53A H 0.1157 0.8002 0.8113 0.225 Uiso 0.30 1 calc PR . 2
H53B H 0.1451 0.7219 0.8209 0.225 Uiso 0.30 1 calc PR . 2
C54 C 0.095(3) 0.748(3) 0.9204(19) 0.10(2) Uiso 0.30 1 d PD . 2
H54A H 0.1465 0.7435 0.9444 0.122 Uiso 0.30 1 calc PR . 2
H54B H 0.0993 0.8075 0.9349 0.122 Uiso 0.30 1 calc PR . 2
C55 C -0.062(4) 0.695(5) 0.8388(18) 0.12(2) Uiso 0.30 1 d PD . 2
H55A H -0.1231 0.6540 0.8152 0.145 Uiso 0.30 1 calc PR . 2
H55B H -0.0416 0.7602 0.8243 0.145 Uiso 0.30 1 calc PR . 2
C56 C -0.071(3) 0.685(4) 0.9234(17) 0.076(17) Uiso 0.30 1 d PD . 2
H56A H -0.0627 0.7429 0.9471 0.091 Uiso 0.30 1 calc PR . 2
H56B H -0.1323 0.6321 0.9384 0.091 Uiso 0.30 1 calc PR . 2
N33 N 0.0048(13) 0.6687(13) 0.9402(14) 0.058 Uiso 0.30 1 d PD . 2
N42 N 0.0055(4) 0.6665(4) 0.1962(4) 0.018(3) Uani 0.30 1 d PDU . 3
C61 C -0.069(2) 0.680(3) 0.1695(14) 0.049(12) Uiso 0.30 1 d PD . 3
H61A H -0.0646 0.7367 0.1922 0.058 Uiso 0.30 1 calc PR . 3
H61B H -0.1302 0.6262 0.1826 0.058 Uiso 0.30 1 calc PR . 3
C62 C -0.059(2) 0.691(2) 0.0858(14) 0.026(9) Uiso 0.30 1 d PD . 3
H62A H -0.1182 0.6479 0.0602 0.031 Uiso 0.30 1 calc PR . 3
H62B H -0.0390 0.7560 0.0702 0.031 Uiso 0.30 1 calc PR . 3
C63 C 0.100(2) 0.736(5) 0.1790(17) 0.21(5) Uiso 0.30 1 d PD . 3
H63A H 0.1437 0.7163 0.1966 0.249 Uiso 0.30 1 calc PR . 3
H63B H 0.1156 0.7961 0.2024 0.249 Uiso 0.30 1 calc PR . 3
C64 C 0.1031(18) 0.745(2) 0.0929(16) 0.050(12) Uiso 0.30 1 d PD . 3
H64A H 0.1116 0.8056 0.0767 0.060 Uiso 0.30 1 calc PR . 3
H64B H 0.1531 0.7358 0.0715 0.060 Uiso 0.30 1 calc PR . 3
C65 C -0.012(2) 0.5763(13) 0.1722(13) 0.016(7) Uiso 0.30 1 d PD . 3
H65A H -0.0739 0.5275 0.1897 0.020 Uiso 0.30 1 calc PR . 3
H65B H 0.0356 0.5635 0.1932 0.020 Uiso 0.30 1 calc PR . 3
C66 C -0.009(2) 0.5744(15) 0.0878(13) 0.025(9) Uiso 0.30 1 d PD . 3
H66A H 0.0421 0.5644 0.0697 0.030 Uiso 0.30 1 calc PR . 3
H66B H -0.0687 0.5271 0.0662 0.030 Uiso 0.30 1 calc PR . 3
N43 N 0.0104(9) 0.6678(9) 0.0741(10) 0.035 Uiso 0.30 1 d PD . 3
O1W O 0.0048(13) 0.6687(13) 0.9402(14) 0.058 Uiso 0.30 1 d P I 3
O2W O 0.0104(9) 0.6678(9) 0.0741(10) 0.035 Uiso 0.30 1 d P J 2

loop_
_atom_site_aniso_label
_atom_site_aniso_U_11
_atom_site_aniso_U_22
_atom_site_aniso_U_33
_atom_site_aniso_U_23
_atom_site_aniso_U_13
_atom_site_aniso_U_12
Ni1 0.0592(16) 0.0564(14) 0.099(2) 0.0024(13) 0.0003(15) 0.0307(12)
Ni2 0.0249(10) 0.0193(7) 0.0801(15) -0.0006(9) 0.0019(12) 0.0106(9)
O1 0.067(6) 0.060(6) 0.082(8) 0.000(5) -0.003(5) 0.029(5)
O2 0.083(7) 0.088(7) 0.158(10) 0.005(6) 0.003(6) 0.054(6)
O3 0.087(7) 0.090(7) 0.164(10) -0.014(6) -0.006(6) 0.055(6)
O4 0.075(6) 0.074(6) 0.089(8) 0.014(5) 0.002(5) 0.051(5)
O5 0.075(6) 0.076(6) 0.125(9) -0.002(6) -0.009(6) 0.053(5)
O6 0.043(5) 0.063(6) 0.102(8) 0.003(5) -0.006(5) 0.024(4)
O11 0.024(4) 0.036(4) 0.084(7) 0.006(4) 0.005(4) 0.014(3)
O12 0.067(6) 0.067(6) 0.157(9) 0.003(6) -0.012(6) 0.045(5)
O13 0.069(6) 0.072(6) 0.131(9) -0.003(6) -0.004(6) 0.044(5)
O14 0.042(5) 0.037(4) 0.071(7) -0.011(4) -0.003(4) 0.028(4)
O15 0.052(5) 0.068(6) 0.118(8) 0.004(5) 0.002(5) 0.053(5)
O16 0.033(5) 0.068(6) 0.105(8) 0.011(5) 0.006(5) 0.035(4)
N1 0.031(5) 0.041(6) 0.091(9) 0.002(5) -0.001(6) 0.026(5)
N2 0.020(5) 0.039(5) 0.075(7) -0.003(5) 0.002(5) 0.021(4)
N31 0.035(4) 0.035(4) 0.034(4) 0.0013(14) -0.0017(14) 0.018(2)
N41 0.018(4) 0.018(4) 0.016(4) -0.0002(14) 0.0012(14) 0.008(2)
N32 0.035(4) 0.035(4) 0.034(4) 0.0013(14) -0.0017(14) 0.018(2)
N42 0.018(4) 0.018(4) 0.016(4) -0.0002(14) 0.0012(14) 0.008(2)

loop_
_atom_type_symbol
_atom_type_description
_atom_type_scat_dispersion_real
_atom_type_scat_dispersion_imag
_atom_type_scat_source
C C 0.0033 0.0016 'International Tables Vol C Tables 4.2.6.8 and 6.1.1.4'
H H 0.0000 0.0000 'International Tables Vol C Tables 4.2.6.8 and 6.1.1.4'
N N 0.0061 0.0033 'International Tables Vol C Tables 4.2.6.8 and 6.1.1.4'
O O 0.0106 0.0060 'International Tables Vol C Tables 4.2.6.8 and 6.1.1.4'
Ni Ni 0.3393 1.1124 'International Tables Vol C Tables 4.2.6.8 and 6.1.1.4'

loop_
_geom_angle_atom_site_label_1
_geom_angle_atom_site_label_2
_geom_angle_atom_site_label_3
_geom_angle
_geom_angle_site_symmetry_1
_geom_angle_site_symmetry_3
O4 Ni1 O1 110.5(4) . .
O4 Ni1 N1 90.2(5) . .
O1 Ni1 N1 90.0(5) . .
O4 Ni1 O6 154.6(4) . .
O1 Ni1 O6 94.7(4) . .
N1 Ni1 O6 93.8(5) . .
O4 Ni1 O5 93.4(4) . .
O1 Ni1 O5 156.1(4) . .
N1 Ni1 O5 91.7(5) . .
O6 Ni1 O5 61.4(4) . .
O4 Ni1 N31 87.5(4) . .
O1 Ni1 N31 89.5(4) . .
N1 Ni1 N31 177.3(3) . .
O6 Ni1 N31 89.0(4) . .
O5 Ni1 N31 89.8(4) . .
O4 Ni1 C7 124.1(5) . .
O1 Ni1 C7 125.4(5) . .
N1 Ni1 C7 92.0(5) . .
O6 Ni1 C7 30.8(4) . .
O5 Ni1 C7 30.7(4) . .
N31 Ni1 C7 90.5(5) . .
O14 Ni2 O11 110.9(3) . .
O14 Ni2 N2 89.9(4) . .
O11 Ni2 N2 90.0(4) . .
O14 Ni2 O16 155.6(4) . .
O11 Ni2 O16 93.4(3) . .
N2 Ni2 O16 92.7(4) . .
O14 Ni2 O15 93.6(3) . .
O11 Ni2 O15 155.4(3) . .
N2 Ni2 O15 92.1(5) . .
O16 Ni2 O15 62.1(4) . .
O14 Ni2 N41 88.6(4) . .
O11 Ni2 N41 89.1(4) . .
N2 Ni2 N41 177.9(3) . .
O16 Ni2 N41 89.3(4) . .
O15 Ni2 N41 89.5(4) . .
O14 Ni2 C17 125.3(4) . .
O11 Ni2 C17 123.8(4) . .
N2 Ni2 C17 91.6(4) . .
O16 Ni2 C17 30.5(4) . .
O15 Ni2 C17 31.6(4) . .
N41 Ni2 C17 90.5(4) . .
C1 O1 Ni1 139.8(13) . .
C4 O4 Ni1 140.0(14) . .
C7 O5 Ni1 89.9(10) . .
C7 O6 Ni1 90.0(10) . .
O1 C1 O2 124(2) . .
O1 C1 C2 117.6(17) . .
O2 C1 C2 118.1(18) . .
C3 C2 C3 120.3(18) 2_565 .
C3 C2 C1 118.7(16) 2_565 .
C3 C2 C1 120.9(16) . .
C2 C3 C2 119.5(18) 3_455 .
O4 C4 O3 125(2) . .
O4 C4 C5 121.7(18) . .
O3 C4 C5 113.0(18) . .
C6 C5 C6 123.0(15) . 2_675
C6 C5 C4 121.8(15) . .
C6 C5 C4 115.2(14) 2_675 .
C5 C6 C5 117.0(15) . 3_465
O5 C7 O6 118.5(15) . .
O5 C7 C8 121.2(14) . .
O6 C7 C8 120.2(14) . .
O5 C7 Ni1 59.4(8) . .
O6 C7 Ni1 59.2(8) . .
C8 C7 Ni1 179.2(13) . .
C9 C8 C9 115.0(12) 2_665 .
C9 C8 C7 123.6(12) 2_665 .
C9 C8 C7 121.4(12) . .
C8 C9 C8 125.0(12) 3_565 .
C11 O11 Ni2 139.3(8) . .
C14 O14 Ni2 139.8(10) . .
C17 O15 Ni2 88.7(8) . .
C17 O16 Ni2 90.6(8) . .
O11 C11 O12 123.9(13) . .
O11 C11 C12 117.9(11) . .
O12 C11 C12 117.0(13) . .
C13 C12 C13 120.0(12) . 3_455
C13 C12 C11 119.2(12) . .
C13 C12 C11 119.7(11) 3_455 .
C12 C13 C12 119.7(12) . 2_565
O14 C14 O13 126.4(16) . .
O14 C14 C15 118.7(14) . .
O13 C14 C15 114.9(15) . .
C16 C15 C16 118.9(13) 3_465 .
C16 C15 C14 121.3(12) 3_465 .
C16 C15 C14 119.6(12) . .
C15 C16 C15 121.0(13) 2_675 .
O16 C17 O15 118.4(11) . .
O16 C17 C18 123.4(11) . .
O15 C17 C18 118.0(11) . .
O16 C17 Ni2 58.9(7) . .
O15 C17 Ni2 59.7(7) . .
C18 C17 Ni2 177.5(10) . .
C19 C18 C19 117.6(10) 3_565 .
C19 C18 C17 123.4(10) 3_565 .
C19 C18 C17 119.0(10) . .
C18 C19 C18 122.4(10) 2_665 .
C21 N1 C23 103.0(13) . .
C21 N1 C25 107.1(13) . .
C23 N1 C25 102.0(12) . .
C21 N1 Ni1 113.8(11) . .
C23 N1 Ni1 115.2(10) . .
C25 N1 Ni1 114.4(9) . .
C22 N2 C24 101.4(12) . .
C22 N2 C26 108.1(10) . .
C24 N2 C26 102.2(10) . .
C22 N2 Ni2 114.2(10) . .
C24 N2 Ni2 114.8(9) . .
C26 N2 Ni2 114.8(6) . .
N1 C21 C22 114.6(16) . .
N2 C22 C21 114.4(16) . .
N1 C23 C24 115.9(14) . .
N2 C24 C23 114.0(14) . .
N1 C25 C26 115.7(12) . .
C25 C26 N2 112.5(8) . .
C31 N31 C35 120.0 . .
C31 N31 Ni1 117.25(17) . .
C35 N31 Ni1 122.62(17) . .
C32 C31 N31 120.0 . .
C31 C32 C33 120.0 . .
C43 C33 C34 113.9 1_556 .
C43 C33 C32 125.9 1_556 .
C34 C33 C32 120.0 . .
C35 C34 C33 120.0 . .
C34 C35 N31 120.0 . .
C41 N41 C45 120.0 . .
C41 N41 Ni2 118.81(17) . .
C45 N41 Ni2 121.17(17) . .
N41 C41 C42 120.0 . .
C43 C42 C41 120.0 . .
C33 C43 C42 124.0 1_554 .
C33 C43 C44 115.7 1_554 .
C42 C43 C44 120.0 . .
C45 C44 C43 120.0 . .
C44 C45 N41 120.0 . .
N33 C52 C51 95.7(17) . .
N33 C54 C53 104(2) . .
N33 C56 C55 100.2(19) . .
C56 N33 C54 112(4) . .
C56 N33 C52 122(3) . .
C54 N33 C52 114(3) . .
N43 C62 C61 99.5(16) . .
N43 C64 C63 100.1(18) . .
N43 C66 C65 98.1(15) . .
C62 N43 C66 120(2) . .
C62 N43 C64 112(2) . .
C66 N43 C64 118(2) . .

loop_
_geom_bond_atom_site_label_1
_geom_bond_atom_site_label_2
_geom_bond_distance
_geom_bond_site_symmetry_2
Ni1 O4 2.010(10) .
Ni1 O1 2.016(10) .
Ni1 N1 2.071(15) .
Ni1 O6 2.107(10) .
Ni1 O5 2.112(12) .
Ni1 N31 2.149(8) .
Ni1 C7 2.453(17) .
Ni2 O14 2.000(7) .
Ni2 O11 2.003(8) .
Ni2 N2 2.033(13) .
Ni2 O16 2.105(9) .
Ni2 O15 2.122(10) .
Ni2 N41 2.181(8) .
Ni2 C17 2.458(13) .
O1 C1 1.22(2) .
O2 C1 1.29(2) .
O3 C4 1.31(2) .
O4 C4 1.19(2) .
O5 C7 1.252(18) .
O6 C7 1.255(18) .
C1 C2 1.56(2) .
C2 C3 1.285(18) 2_565
C2 C3 1.399(18) .
C3 C2 1.285(18) 3_455
C4 C5 1.55(2) .
C5 C6 1.310(16) .
C5 C6 1.383(16) 2_675
C6 C5 1.383(16) 3_465
C7 C8 1.447(18) .
C8 C9 1.402(15) 2_665
C8 C9 1.403(16) .
C9 C8 1.402(15) 3_565
O11 C11 1.254(15) .
O12 C11 1.255(15) .
O13 C14 1.274(17) .
O14 C14 1.224(18) .
O15 C17 1.290(15) .
O16 C17 1.246(15) .
C11 C12 1.510(17) .
C12 C13 1.317(15) .
C12 C13 1.439(15) 3_455
C13 C12 1.439(15) 2_565
C14 C15 1.525(18) .
C15 C16 1.332(14) 3_465
C15 C16 1.396(15) .
C16 C15 1.332(14) 2_675
C17 C18 1.483(15) .
C18 C19 1.373(14) 3_565
C18 C19 1.391(14) .
C19 C18 1.373(14) 2_665
N1 C21 1.467(15) .
N1 C23 1.484(14) .
N1 C25 1.492(14) .
N2 C22 1.483(14) .
N2 C24 1.501(14) .
N2 C26 1.543(10) .
C21 C22 1.548(15) .
C23 C24 1.514(15) .
C25 C26 1.536(14) .
N31 C31 1.3900 .
N31 C35 1.3900 .
C31 C32 1.3900 .
C32 C33 1.3900 .
C33 C43 1.3711 1_556
C33 C34 1.3900 .
C34 C35 1.3900 .
N41 C41 1.3900 .
N41 C45 1.3900 .
C41 C42 1.3900 .
C42 C43 1.3900 .
C43 C33 1.3710 1_554
C43 C44 1.3900 .
C44 C45 1.3900 .
C51 C52 1.555(19) .
C52 N33 1.474(18) .
C53 C54 1.554(19) .
C54 N33 1.462(19) .
C55 C56 1.543(19) .
C56 N33 1.454(19) .
C61 C62 1.528(19) .
C62 N43 1.412(17) .
C63 C64 1.566(19) .
C64 N43 1.466(18) .
C65 C66 1.532(18) .
C66 N43 1.439(17) .

loop_
_platon_squeeze_void_nr
_platon_squeeze_void_average_x
_platon_squeeze_void_average_y
_platon_squeeze_void_average_z
_platon_squeeze_void_volume
_platon_squeeze_void_count_electrons
1 -0.007 -0.004 -0.017 2092.9 178.9
